data_7125132
loop_
_publ_author_name
'Kyri, A. W.'
'Kunzmann, R.'
'Schnakenburg, G.'
'Qu, Z.-W.'
'Grimme, S.'
'Streubel, R.'

_publ_section_title
;
 Synthesis of a monomolecular anionic FLP complex.
;
_journal_issue 91
_journal_name_full 'Chemical communications (Cambridge, England)'
_journal_page_first 13361
_journal_page_last 13364
_journal_paper_doi 10.1039/c6cc07081g
_journal_volume 52
_journal_year 2016
_chemical_formula_moiety 'C24 H42 B O6 P Si2 W'
_chemical_formula_sum 'C24 H42 B O6 P Si2 W'
_chemical_formula_weight 708.38
_chemical_name_systematic RK-53
_space_group_crystal_system monoclinic
_space_group_IT_number 15
_space_group_name_Hall '-C 2yc'
_space_group_name_H-M_alt 'C 1 2/c 1'
_atom_sites_solution_hydrogens mixed
_atom_sites_solution_primary heavy
_audit_creation_date 2015-06-30
_audit_creation_method
;
Olex2 1.2
(compiled 2015.01.26 svn.r3150 for OlexSys, GUI svn.r4998)
;
_audit_update_record
;
2016-08-05 deposited with the CCDC.
2016-10-20 downloaded from the CCDC.
;
_cell_angle_alpha 90
_cell_angle_beta 94.657(5)
_cell_angle_gamma 90
_cell_formula_units_Z 8
_cell_length_a 19.042(6)
_cell_length_b 9.093(3)
_cell_length_c 35.451(11)
_cell_measurement_reflns_used 5051
_cell_measurement_temperature 100
_cell_measurement_theta_max 22.91
_cell_measurement_theta_min 2.53
_cell_volume 6118(3)
_computing_cell_refinement 'SAINT v8.34A (Bruker, 2013)'
_computing_data_reduction 'SAINT v8.34A (Bruker, 2013)'
_computing_molecular_graphics 'Olex2 (Dolomanov et al., 2009)'
_computing_publication_material 'Olex2 (Dolomanov et al., 2009)'
_computing_structure_refinement 'ShelXL (Sheldrick, 2008)'
_computing_structure_solution 'ShelXS (Sheldrick, 2008)'
_diffrn_ambient_temperature 100
_diffrn_measured_fraction_theta_full 0.996
_diffrn_measured_fraction_theta_max 0.997
_diffrn_measurement_device_type 'Bruker APEX-II CCD'
_diffrn_measurement_method '\f and \w scans'
_diffrn_radiation_type MoK\a
_diffrn_radiation_wavelength 0.71073
_diffrn_reflns_av_R_equivalents 0.0878
_diffrn_reflns_av_unetI/netI 0.0766
_diffrn_reflns_Laue_measured_fraction_full 0.996
_diffrn_reflns_Laue_measured_fraction_max 0.997
_diffrn_reflns_limit_h_max 22
_diffrn_reflns_limit_h_min -25
_diffrn_reflns_limit_k_max 11
_diffrn_reflns_limit_k_min -12
_diffrn_reflns_limit_l_max 46
_diffrn_reflns_limit_l_min -46
_diffrn_reflns_number 46080
_diffrn_reflns_point_group_measured_fraction_full 0.996
_diffrn_reflns_point_group_measured_fraction_max 0.997
_diffrn_reflns_theta_full 26.000
_diffrn_reflns_theta_max 27.999
_diffrn_reflns_theta_min 2.306
_diffrn_standards_number 0
_exptl_absorpt_coefficient_mu 3.940
_exptl_absorpt_correction_T_max 0.7460
_exptl_absorpt_correction_T_min 0.5005
_exptl_absorpt_correction_type empirical
_exptl_absorpt_process_details
;
SADABS-2014/5 (Bruker,2014/5) was used for absorption correction.
wR2(int) was 0.1401 before and 0.0696 after correction.
The Ratio of minimum to maximum transmission is 0.6709.
The \l/2 correction factor is 0.00150.
;
_exptl_crystal_colour 'clear colourless'
_exptl_crystal_colour_lustre clear
_exptl_crystal_colour_primary colourless
_exptl_crystal_density_diffrn 1.538
_exptl_crystal_description plate
_exptl_crystal_F_000 2848
_exptl_crystal_size_max 0.18
_exptl_crystal_size_mid 0.17
_exptl_crystal_size_min 0.05
_refine_diff_density_max 1.015
_refine_diff_density_min -2.134
_refine_diff_density_rms 0.175
_refine_ls_extinction_method none
_refine_ls_goodness_of_fit_ref 1.023
_refine_ls_hydrogen_treatment mixed
_refine_ls_matrix_type full
_refine_ls_number_parameters 325
_refine_ls_number_reflns 7330
_refine_ls_number_restraints 0
_refine_ls_restrained_S_all 1.023
_refine_ls_R_factor_all 0.0569
_refine_ls_R_factor_gt 0.0433
_refine_ls_shift/su_max 0.004
_refine_ls_shift/su_mean 0.000
_refine_ls_structure_factor_coef Fsqd
_refine_ls_weighting_details
;
 w=1/[\s^2^(Fo^2^)+(0.0241P)^2^+35.4457P]
 where P=(Fo^2^+2Fc^2^)/3
;
_refine_ls_weighting_scheme calc
_refine_ls_wR_factor_gt 0.1006
_refine_ls_wR_factor_ref 0.1087
_reflns_Friedel_coverage 0.000
_reflns_number_gt 6000
_reflns_number_total 7330
_reflns_threshold_expression 'I > 2\s(I)'
_cod_data_source_file c6cc07081g2.cif
_cod_data_source_block 4167f
_cod_database_code 7125132
_shelxl_version_number 2013-2
_shelx_space_group_comment
;
The symmetry employed for this shelxl refinement is uniquely defined
by the following loop, which should always be used as a source of
symmetry information in preference to the above space-group names.
They are only intended as comments.
;
_shelx_estimated_absorpt_t_max 0.827
_shelx_estimated_absorpt_t_min 0.537
_olex2_refinement_description
;
1. Fixed Uiso
 At 1.2 times of:
  All C(H) groups, All C(H,H) groups, All P(H) groups
 At 1.5 times of:
  All C(H,H,H) groups
2.a Ternary CH refined with riding coordinates:
 C1(H1), C8(H8), C14(H14)
2.b Secondary CH2 refined with riding coordinates:
 C9(H9A,H9B), C10(H10A,H10B), C11(H11A,H11B), C12(H12A,H12B), C13(H13A,H13B),
 C15(H15A,H15B), C16(H16A,H16B), C17(H17A,H17B), C18(H18A,H18B), C19(H19A,H19B)
2.c Idealised Me refined as rotating group:
 C2(H2A,H2B,H2C), C3(H3A,H3B,H3C), C4(H4A,H4B,H4C), C5(H5A,H5B,H5C), C6(H6A,
 H6B,H6C), C7(H7A,H7B,H7C)
;
_olex2_submission_special_instructions 'No special instructions were received'

loop_
_space_group_symop_operation_xyz
'x, y, z'
'-x, y, -z+1/2'
'x+1/2, y+1/2, z'
'-x+1/2, y+1/2, -z+1/2'
'-x, -y, -z'
'x, -y, z-1/2'
'-x+1/2, -y+1/2, -z'
'x+1/2, -y+1/2, z-1/2'

loop_
_atom_site_label
_atom_site_type_symbol
_atom_site_fract_x
_atom_site_fract_y
_atom_site_fract_z
_atom_site_U_iso_or_equiv
_atom_site_adp_type
_atom_site_occupancy
_atom_site_site_symmetry_order
_atom_site_calc_flag
_atom_site_refinement_flags_posn
W W 0.57147(2) 0.28569(2) 0.95059(2) 0.02107(8) Uani 1 1 d .
P P 0.63858(6) 0.39923(14) 0.90108(4) 0.0186(2) Uani 1 1 d .
H H 0.607(3) 0.528(6) 0.8925(15) 0.022 Uiso 1 1 d R
Si1 Si 0.73934(8) 0.66063(16) 0.90691(4) 0.0250(3) Uani 1 1 d .
Si2 Si 0.80075(7) 0.33547(15) 0.89403(4) 0.0202(3) Uani 1 1 d .
O1 O 0.64176(17) 0.3145(4) 0.86011(10) 0.0209(7) Uani 1 1 d .
O2 O 0.7026(2) 0.0971(5) 0.98455(12) 0.0412(11) Uani 1 1 d .
O3 O 0.6328(3) 0.5293(5) 1.00852(13) 0.0456(11) Uani 1 1 d .
O4 O 0.4510(2) 0.5119(5) 0.92219(13) 0.0415(11) Uani 1 1 d .
O5 O 0.5204(2) 0.0323(5) 0.89310(13) 0.0487(12) Uani 1 1 d .
O6 O 0.4716(2) 0.1620(5) 1.01052(12) 0.0389(10) Uani 1 1 d .
C1 C 0.7291(2) 0.4544(5) 0.91303(14) 0.0173(9) Uani 1 1 d .
H1 H 0.7359 0.4398 0.9411 0.021 Uiso 1 1 calc R
C2 C 0.7142(4) 0.7152(7) 0.85678(19) 0.0395(15) Uani 1 1 d .
H2A H 0.7270 0.8183 0.8531 0.059 Uiso 1 1 calc GR
H2B H 0.6633 0.7030 0.8512 0.059 Uiso 1 1 calc GR
H2C H 0.7392 0.6528 0.8397 0.059 Uiso 1 1 calc GR
C3 C 0.8321(3) 0.7197(6) 0.92036(19) 0.0347(13) Uani 1 1 d .
H3A H 0.8633 0.6784 0.9024 0.052 Uiso 1 1 calc GR
H3B H 0.8468 0.6843 0.9459 0.052 Uiso 1 1 calc GR
H3C H 0.8349 0.8273 0.9198 0.052 Uiso 1 1 calc GR
C4 C 0.6808(4) 0.7576(6) 0.9382(2) 0.0453(17) Uani 1 1 d .
H4A H 0.6819 0.8634 0.9332 0.068 Uiso 1 1 calc GR
H4B H 0.6970 0.7391 0.9647 0.068 Uiso 1 1 calc GR
H4C H 0.6324 0.7212 0.9332 0.068 Uiso 1 1 calc GR
C5 C 0.8231(3) 0.4024(6) 0.84651(16) 0.0293(12) Uani 1 1 d .
H5A H 0.8559 0.3335 0.8360 0.044 Uiso 1 1 calc GR
H5B H 0.8451 0.4997 0.8492 0.044 Uiso 1 1 calc GR
H5C H 0.7800 0.4091 0.8295 0.044 Uiso 1 1 calc GR
C6 C 0.7756(3) 0.1371(6) 0.89181(17) 0.0280(11) Uani 1 1 d .
H6A H 0.7317 0.1254 0.8757 0.042 Uiso 1 1 calc GR
H6B H 0.7688 0.1014 0.9174 0.042 Uiso 1 1 calc GR
H6C H 0.8131 0.0803 0.8812 0.042 Uiso 1 1 calc GR
C7 C 0.8800(3) 0.3471(7) 0.92845(17) 0.0311(12) Uani 1 1 d .
H7A H 0.9212 0.3096 0.9166 0.047 Uiso 1 1 calc GR
H7B H 0.8724 0.2880 0.9509 0.047 Uiso 1 1 calc GR
H7C H 0.8882 0.4498 0.9360 0.047 Uiso 1 1 calc GR
C8 C 0.6048(3) 0.1906(6) 0.79797(15) 0.0231(10) Uani 1 1 d .
H8 H 0.5712 0.2172 0.7759 0.028 Uiso 1 1 calc R
C9 C 0.5890(3) 0.0306(6) 0.80823(16) 0.0270(11) Uani 1 1 d .
H9A H 0.6195 0.0020 0.8310 0.032 Uiso 1 1 calc R
H9B H 0.5394 0.0230 0.8145 0.032 Uiso 1 1 calc R
C10 C 0.6010(3) -0.0751(6) 0.77620(17) 0.0306(12) Uani 1 1 d .
H10A H 0.5667 -0.0539 0.7544 0.037 Uiso 1 1 calc R
H10B H 0.5929 -0.1771 0.7846 0.037 Uiso 1 1 calc R
C11 C 0.6760(3) -0.0618(6) 0.76377(16) 0.0269(11) Uani 1 1 d .
H11A H 0.7103 -0.0937 0.7847 0.032 Uiso 1 1 calc R
H11B H 0.6813 -0.1272 0.7418 0.032 Uiso 1 1 calc R
C12 C 0.6917(3) 0.0962(6) 0.75294(16) 0.0274(11) Uani 1 1 d .
H12A H 0.7414 0.1036 0.7468 0.033 Uiso 1 1 calc R
H12B H 0.6613 0.1234 0.7300 0.033 Uiso 1 1 calc R
C13 C 0.6790(3) 0.2030(6) 0.78462(15) 0.0244(11) Uani 1 1 d .
H13A H 0.6864 0.3046 0.7757 0.029 Uiso 1 1 calc R
H13B H 0.7140 0.1842 0.8063 0.029 Uiso 1 1 calc R
C14 C 0.5163(2) 0.3806(5) 0.83270(14) 0.0213(10) Uani 1 1 d .
H14 H 0.5112 0.4093 0.8596 0.026 Uiso 1 1 calc R
C15 C 0.5216(3) 0.5227(7) 0.80952(19) 0.0362(14) Uani 1 1 d .
H15A H 0.5633 0.5794 0.8197 0.043 Uiso 1 1 calc R
H15B H 0.5286 0.4967 0.7830 0.043 Uiso 1 1 calc R
C16 C 0.4558(3) 0.6193(7) 0.8103(2) 0.0469(18) Uani 1 1 d .
H16A H 0.4515 0.6547 0.8364 0.056 Uiso 1 1 calc R
H16B H 0.4606 0.7062 0.7938 0.056 Uiso 1 1 calc R
C17 C 0.3902(3) 0.5341(7) 0.79672(19) 0.0383(15) Uani 1 1 d .
H17A H 0.3482 0.5961 0.7995 0.046 Uiso 1 1 calc R
H17B H 0.3918 0.5105 0.7695 0.046 Uiso 1 1 calc R
C18 C 0.3838(3) 0.3934(7) 0.81879(17) 0.0323(13) Uani 1 1 d .
H18A H 0.3424 0.3375 0.8078 0.039 Uiso 1 1 calc R
H18B H 0.3757 0.4177 0.8453 0.039 Uiso 1 1 calc R
C19 C 0.4496(3) 0.2972(6) 0.81833(18) 0.0310(12) Uani 1 1 d .
H19A H 0.4442 0.2096 0.8344 0.037 Uiso 1 1 calc R
H19B H 0.4545 0.2629 0.7922 0.037 Uiso 1 1 calc R
C20 C 0.6555(3) 0.1611(6) 0.97137(16) 0.0281(11) Uani 1 1 d .
C21 C 0.6099(3) 0.4438(6) 0.98765(15) 0.0266(11) Uani 1 1 d .
C22 C 0.4928(3) 0.4274(6) 0.93209(16) 0.0285(12) Uani 1 1 d .
C23 C 0.5382(3) 0.1231(6) 0.91390(16) 0.0305(12) Uani 1 1 d .
C24 C 0.5084(3) 0.2054(6) 0.98964(16) 0.0278(11) Uani 1 1 d .
B B 0.5883(3) 0.2952(6) 0.83151(17) 0.0205(11) Uani 1 1 d .

loop_
_atom_site_aniso_label
_atom_site_aniso_U_11
_atom_site_aniso_U_22
_atom_site_aniso_U_33
_atom_site_aniso_U_23
_atom_site_aniso_U_13
_atom_site_aniso_U_12
W 0.01674(11) 0.02688(12) 0.01987(12) 0.00182(8) 0.00323(7) 0.00112(8)
P 0.0161(5) 0.0201(6) 0.0198(6) -0.0018(5) 0.0018(5) 0.0013(5)
Si1 0.0261(7) 0.0195(7) 0.0292(8) -0.0012(6) 0.0015(6) -0.0003(6)
Si2 0.0168(6) 0.0213(7) 0.0223(7) 0.0005(5) 0.0015(5) 0.0016(5)
O1 0.0179(16) 0.0253(18) 0.0196(18) -0.0016(14) 0.0030(13) 0.0001(13)
O2 0.040(2) 0.048(3) 0.035(2) -0.002(2) -0.0023(19) 0.020(2)
O3 0.061(3) 0.041(3) 0.035(3) -0.008(2) 0.006(2) -0.004(2)
O4 0.032(2) 0.049(3) 0.044(3) 0.013(2) 0.0066(19) 0.015(2)
O5 0.054(3) 0.053(3) 0.041(3) -0.017(2) 0.013(2) -0.030(2)
O6 0.031(2) 0.052(3) 0.036(2) 0.011(2) 0.0109(18) -0.0001(19)
C1 0.017(2) 0.017(2) 0.018(2) 0.0003(18) -0.0015(17) 0.0012(17)
C2 0.047(4) 0.032(3) 0.038(4) 0.016(3) -0.003(3) -0.003(3)
C3 0.036(3) 0.024(3) 0.043(4) -0.004(2) -0.006(3) -0.005(2)
C4 0.052(4) 0.022(3) 0.065(5) -0.010(3) 0.017(4) 0.002(3)
C5 0.029(3) 0.032(3) 0.028(3) -0.003(2) 0.009(2) 0.002(2)
C6 0.024(2) 0.023(3) 0.038(3) -0.001(2) 0.004(2) 0.008(2)
C7 0.022(3) 0.036(3) 0.035(3) 0.005(3) -0.002(2) 0.002(2)
C8 0.017(2) 0.028(3) 0.023(3) -0.001(2) 0.0006(19) 0.0012(19)
C9 0.027(3) 0.025(3) 0.030(3) -0.003(2) 0.008(2) 0.000(2)
C10 0.035(3) 0.023(3) 0.035(3) -0.008(2) 0.007(2) 0.001(2)
C11 0.029(3) 0.024(3) 0.027(3) -0.003(2) 0.001(2) 0.007(2)
C12 0.023(2) 0.033(3) 0.026(3) -0.001(2) 0.004(2) 0.003(2)
C13 0.023(2) 0.029(3) 0.022(3) -0.003(2) 0.004(2) 0.002(2)
C14 0.019(2) 0.025(3) 0.020(3) -0.002(2) 0.0025(18) 0.0039(19)
C15 0.023(3) 0.040(3) 0.045(4) 0.014(3) -0.001(2) -0.002(2)
C16 0.030(3) 0.034(3) 0.076(5) 0.017(3) -0.002(3) 0.008(3)
C17 0.020(3) 0.046(4) 0.047(4) 0.001(3) -0.005(2) 0.011(2)
C18 0.019(2) 0.041(3) 0.038(3) -0.010(3) 0.003(2) 0.005(2)
C19 0.020(2) 0.037(3) 0.037(3) -0.002(2) 0.003(2) 0.001(2)
C20 0.032(3) 0.024(3) 0.029(3) -0.004(2) 0.004(2) 0.000(2)
C21 0.034(3) 0.028(3) 0.019(3) 0.003(2) 0.009(2) 0.000(2)
C22 0.023(3) 0.032(3) 0.031(3) 0.005(2) 0.010(2) 0.001(2)
C23 0.028(3) 0.036(3) 0.028(3) 0.005(2) 0.008(2) -0.012(2)
C24 0.022(2) 0.037(3) 0.025(3) 0.007(2) 0.004(2) 0.002(2)
B 0.016(2) 0.025(3) 0.021(3) 0.004(2) -0.001(2) -0.001(2)

loop_
_atom_type_symbol
_atom_type_description
_atom_type_scat_dispersion_real
_atom_type_scat_dispersion_imag
_atom_type_scat_source
C C 0.0033 0.0016 'International Tables Vol C Tables 4.2.6.8 and 6.1.1.4'
H H 0.0000 0.0000 'International Tables Vol C Tables 4.2.6.8 and 6.1.1.4'
B B 0.0013 0.0007 'International Tables Vol C Tables 4.2.6.8 and 6.1.1.4'
O O 0.0106 0.0060 'International Tables Vol C Tables 4.2.6.8 and 6.1.1.4'
P P 0.1023 0.0942 'International Tables Vol C Tables 4.2.6.8 and 6.1.1.4'
Si Si 0.0817 0.0704 'International Tables Vol C Tables 4.2.6.8 and 6.1.1.4'
W W -0.8490 6.8722 'International Tables Vol C Tables 4.2.6.8 and 6.1.1.4'

loop_
_geom_angle_atom_site_label_1
_geom_angle_atom_site_label_2
_geom_angle_atom_site_label_3
_geom_angle
C20 W P 93.01(17)
C21 W P 89.08(15)
C21 W C20 85.9(2)
C21 W C22 88.7(2)
C22 W P 85.22(15)
C22 W C20 174.4(2)
C23 W P 90.10(15)
C23 W C20 91.3(2)
C23 W C21 177.0(2)
C23 W C22 94.1(2)
C23 W C24 90.2(2)
C24 W P 174.49(15)
C24 W C20 92.5(2)
C24 W C21 90.9(2)
C24 W C22 89.3(2)
W P H 106(2)
O1 P W 119.13(14)
O1 P H 105(2)
O1 P C1 103.5(2)
C1 P W 119.03(17)
C1 P H 102(2)
C2 Si1 C1 110.5(3)
C2 Si1 C3 109.2(3)
C3 Si1 C1 110.9(2)
C4 Si1 C1 109.2(3)
C4 Si1 C2 108.8(3)
C4 Si1 C3 108.2(3)
C5 Si2 C1 110.8(2)
C6 Si2 C1 112.0(2)
C6 Si2 C5 110.6(3)
C7 Si2 C1 107.5(2)
C7 Si2 C5 109.8(3)
C7 Si2 C6 105.9(3)
B O1 P 128.7(3)
P C1 Si1 110.5(2)
P C1 Si2 117.0(2)
P C1 H1 103.8
Si1 C1 Si2 115.9(2)
Si1 C1 H1 103.8
Si2 C1 H1 103.8
Si1 C2 H2A 109.5
Si1 C2 H2B 109.5
Si1 C2 H2C 109.5
H2A C2 H2B 109.5
H2A C2 H2C 109.5
H2B C2 H2C 109.5
Si1 C3 H3A 109.5
Si1 C3 H3B 109.5
Si1 C3 H3C 109.5
H3A C3 H3B 109.5
H3A C3 H3C 109.5
H3B C3 H3C 109.5
Si1 C4 H4A 109.5
Si1 C4 H4B 109.5
Si1 C4 H4C 109.5
H4A C4 H4B 109.5
H4A C4 H4C 109.5
H4B C4 H4C 109.5
Si2 C5 H5A 109.5
Si2 C5 H5B 109.5
Si2 C5 H5C 109.5
H5A C5 H5B 109.5
H5A C5 H5C 109.5
H5B C5 H5C 109.5
Si2 C6 H6A 109.5
Si2 C6 H6B 109.5
Si2 C6 H6C 109.5
H6A C6 H6B 109.5
H6A C6 H6C 109.5
H6B C6 H6C 109.5
Si2 C7 H7A 109.5
Si2 C7 H7B 109.5
Si2 C7 H7C 109.5
H7A C7 H7B 109.5
H7A C7 H7C 109.5
H7B C7 H7C 109.5
C9 C8 H8 106.8
C9 C8 B 109.8(4)
C13 C8 H8 106.8
C13 C8 C9 110.3(4)
C13 C8 B 115.8(4)
B C8 H8 106.8
C8 C9 H9A 109.2
C8 C9 H9B 109.2
H9A C9 H9B 107.9
C10 C9 C8 112.2(5)
C10 C9 H9A 109.2
C10 C9 H9B 109.2
C9 C10 H10A 109.3
C9 C10 H10B 109.3
C9 C10 C11 111.4(5)
H10A C10 H10B 108.0
C11 C10 H10A 109.3
C11 C10 H10B 109.3
C10 C11 H11A 109.5
C10 C11 H11B 109.5
H11A C11 H11B 108.1
C12 C11 C10 110.7(4)
C12 C11 H11A 109.5
C12 C11 H11B 109.5
C11 C12 H12A 109.3
C11 C12 H12B 109.3
H12A C12 H12B 107.9
C13 C12 C11 111.8(5)
C13 C12 H12A 109.3
C13 C12 H12B 109.3
C8 C13 H13A 109.0
C8 C13 H13B 109.0
C12 C13 C8 112.8(4)
C12 C13 H13A 109.0
C12 C13 H13B 109.0
H13A C13 H13B 107.8
C15 C14 H14 107.8
C15 C14 B 107.7(4)
C19 C14 H14 107.8
C19 C14 C15 109.1(4)
C19 C14 B 116.5(4)
B C14 H14 107.8
C14 C15 H15A 109.1
C14 C15 H15B 109.1
H15A C15 H15B 107.8
C16 C15 C14 112.5(5)
C16 C15 H15A 109.1
C16 C15 H15B 109.1
C15 C16 H16A 109.5
C15 C16 H16B 109.5
H16A C16 H16B 108.1
C17 C16 C15 110.8(5)
C17 C16 H16A 109.5
C17 C16 H16B 109.5
C16 C17 H17A 109.3
C16 C17 H17B 109.3
H17A C17 H17B 107.9
C18 C17 C16 111.7(5)
C18 C17 H17A 109.3
C18 C17 H17B 109.3
C17 C18 H18A 109.2
C17 C18 H18B 109.2
C17 C18 C19 112.2(5)
H18A C18 H18B 107.9
C19 C18 H18A 109.2
C19 C18 H18B 109.2
C14 C19 C18 111.8(5)
C14 C19 H19A 109.3
C14 C19 H19B 109.3
C18 C19 H19A 109.3
C18 C19 H19B 109.3
H19A C19 H19B 107.9
O2 C20 W 176.3(5)
O3 C21 W 178.1(5)
O4 C22 W 176.8(5)
O5 C23 W 179.0(5)
O6 C24 W 177.7(5)
O1 B C8 116.6(4)
O1 B C14 120.3(5)
C8 B C14 123.0(4)

loop_
_geom_bond_atom_site_label_1
_geom_bond_atom_site_label_2
_geom_bond_distance
W P 2.4785(14)
W C20 2.048(6)
W C21 2.043(6)
W C22 2.043(5)
W C23 2.036(6)
W C24 2.039(6)
P H 1.34(5)
P O1 1.650(4)
P C1 1.813(5)
Si1 C1 1.899(5)
Si1 C2 1.870(6)
Si1 C3 1.871(6)
Si1 C4 1.858(7)
Si2 C1 1.906(5)
Si2 C5 1.872(6)
Si2 C6 1.867(6)
Si2 C7 1.865(5)
O1 B 1.389(6)
O2 C20 1.138(7)
O3 C21 1.136(7)
O4 C22 1.141(6)
O5 C23 1.140(7)
O6 C24 1.132(7)
C1 H1 1.0000
C2 H2A 0.9800
C2 H2B 0.9800
C2 H2C 0.9800
C3 H3A 0.9800
C3 H3B 0.9800
C3 H3C 0.9800
C4 H4A 0.9800
C4 H4B 0.9800
C4 H4C 0.9800
C5 H5A 0.9800
C5 H5B 0.9800
C5 H5C 0.9800
C6 H6A 0.9800
C6 H6B 0.9800
C6 H6C 0.9800
C7 H7A 0.9800
C7 H7B 0.9800
C7 H7C 0.9800
C8 H8 1.0000
C8 C9 1.535(7)
C8 C13 1.530(7)
C8 B 1.574(8)
C9 H9A 0.9900
C9 H9B 0.9900
C9 C10 1.519(7)
C10 H10A 0.9900
C10 H10B 0.9900
C10 C11 1.534(8)
C11 H11A 0.9900
C11 H11B 0.9900
C11 C12 1.523(8)
C12 H12A 0.9900
C12 H12B 0.9900
C12 C13 1.519(7)
C13 H13A 0.9900
C13 H13B 0.9900
C14 H14 1.0000
C14 C15 1.539(8)
C14 C19 1.530(7)
C14 B 1.579(7)
C15 H15A 0.9900
C15 H15B 0.9900
C15 C16 1.531(8)
C16 H16A 0.9900
C16 H16B 0.9900
C16 C17 1.515(8)
C17 H17A 0.9900
C17 H17B 0.9900
C17 C18 1.510(9)
C18 H18A 0.9900
C18 H18B 0.9900
C18 C19 1.531(7)
C19 H19A 0.9900
C19 H19B 0.9900

loop_
_geom_torsion_atom_site_label_1
_geom_torsion_atom_site_label_2
_geom_torsion_atom_site_label_3
_geom_torsion_atom_site_label_4
_geom_torsion
W P O1 B 70.3(4)
W P C1 Si1 -118.1(2)
W P C1 Si2 106.3(2)
P O1 B C8 -171.9(3)
P O1 B C14 10.4(7)
O1 P C1 Si1 107.1(3)
O1 P C1 Si2 -28.6(3)
C1 P O1 B -154.9(4)
C2 Si1 C1 P -60.2(4)
C2 Si1 C1 Si2 76.0(3)
C3 Si1 C1 P 178.5(3)
C3 Si1 C1 Si2 -45.3(4)
C4 Si1 C1 P 59.4(4)
C4 Si1 C1 Si2 -164.4(3)
C8 C9 C10 C11 55.7(6)
C9 C8 C13 C12 53.1(6)
C9 C8 B O1 86.0(5)
C9 C8 B C14 -96.4(6)
C9 C10 C11 C12 -55.5(6)
C10 C11 C12 C13 54.8(6)
C11 C12 C13 C8 -54.6(6)
C13 C8 C9 C10 -53.7(6)
C13 C8 B O1 -39.7(7)
C13 C8 B C14 137.9(5)
C14 C15 C16 C17 -55.9(8)
C15 C14 C19 C18 -54.8(6)
C15 C14 B O1 93.8(6)
C15 C14 B C8 -83.7(6)
C15 C16 C17 C18 54.3(8)
C16 C17 C18 C19 -54.5(7)
C17 C18 C19 C14 55.4(7)
C19 C14 C15 C16 55.7(7)
C19 C14 B O1 -143.4(5)
C19 C14 B C8 39.1(7)
B C8 C9 C10 177.6(4)
B C8 C13 C12 178.5(4)
B C14 C15 C16 -177.1(5)
B C14 C19 C18 -176.9(5)
